data_7060815
loop_
_publ_author_name
'Chung, Duy T. M.'
'Tran, Phuong Vy'
'Chau Nguyen, Khiem'
'Wang, Pengzhi'
'Lindsey, Jonathan S.'

_publ_section_title
;
 Synthesis of model bacteriochlorophylls containing substituents of native
 rings A, C and E
;
_journal_issue 30
_journal_name_full 'New Journal of Chemistry'
_journal_page_first 13302
_journal_page_last 13316
_journal_paper_doi 10.1039/D1NJ02469H
_journal_volume 45
_journal_year 2021
_chemical_formula_moiety 'C13 H12 Br N O3 S'
_chemical_formula_sum 'C13 H12 Br N O3 S'
_chemical_formula_weight 342.21
_chemical_name_common DC-006
_space_group_crystal_system triclinic
_space_group_IT_number 2
_space_group_name_Hall '-P 1'
_space_group_name_H-M_alt 'P -1'
_atom_sites_solution_hydrogens geom
_atom_sites_solution_primary dual
_atom_sites_solution_secondary difmap
_audit_update_record
;
2021-05-13 deposited with the CCDC.	2021-06-29 downloaded from the CCDC.
;
_cell_angle_alpha 88.161(2)
_cell_angle_beta 88.2410(10)
_cell_angle_gamma 63.805(2)
_cell_formula_units_Z 2
_cell_length_a 8.3674(3)
_cell_length_b 8.5936(3)
_cell_length_c 10.4526(3)
_cell_measurement_reflns_used 918
_cell_measurement_temperature 100.(2)
_cell_measurement_theta_max 23.6367
_cell_measurement_theta_min 2.6332
_cell_volume 673.95(4)
_computing_cell_refinement 'SAINT V8.40A (Bruker AXS Inc., 2018)'
_computing_data_collection 'Bruker Instrument Service, BIS, v.6.2.10 (Bruker AXS Inc., 2018)'
_computing_data_reduction 'SAINT V8.40A (Bruker AXS Inc., 2018)'
_computing_molecular_graphics 'shelXle (C.B. Huebschle, 2019)'
_computing_structure_refinement 'SHELXL-2018/3 (Sheldrick, 2018)'
_computing_structure_solution 'SHELXT 2014/5 (Sheldrick, 2014)'
_diffrn_ambient_temperature 100.(2)
_diffrn_detector_area_resol_mean 7.3910
_diffrn_measured_fraction_theta_full 1.000
_diffrn_measured_fraction_theta_max 1.000
_diffrn_measurement_device_type 'Bruker D8 VENTURE'
_diffrn_measurement_method 'phi and omega scans'
_diffrn_radiation_monochromator 'multilayer mirror'
_diffrn_radiation_type 'Mo K\a'
_diffrn_radiation_wavelength 0.71073
_diffrn_reflns_av_R_equivalents 0.0483
_diffrn_reflns_av_unetI/netI 0.0260
_diffrn_reflns_limit_h_max 11
_diffrn_reflns_limit_h_min -11
_diffrn_reflns_limit_k_max 12
_diffrn_reflns_limit_k_min -12
_diffrn_reflns_limit_l_max 14
_diffrn_reflns_limit_l_min -14
_diffrn_reflns_number 39430
_diffrn_reflns_theta_full 30.51
_diffrn_reflns_theta_max 30.51
_diffrn_reflns_theta_min 1.95
_diffrn_source 'microfocus sealed tube'
_diffrn_source_type 'Incoatec I\mS 3.0'
_exptl_absorpt_coefficient_mu 3.207
_exptl_absorpt_correction_T_max 0.74
_exptl_absorpt_correction_T_min 0.64
_exptl_absorpt_correction_type multi-scan
_exptl_absorpt_process_details
;
SADABS-2016/2 - Bruker AXS area detector scaling and absorption correction
(Bruker AXS Inc., 2016)
;
_exptl_crystal_colour colourless
_exptl_crystal_density_diffrn 1.686
_exptl_crystal_density_method 'not measured'
_exptl_crystal_description block
_exptl_crystal_F_000 344
_exptl_crystal_size_max 0.223
_exptl_crystal_size_mid 0.180
_exptl_crystal_size_min 0.098
_refine_diff_density_max 1.894
_refine_diff_density_min -0.624
_refine_ls_extinction_method none
_refine_ls_goodness_of_fit_ref 1.037
_refine_ls_hydrogen_treatment constr
_refine_ls_matrix_type full
_refine_ls_number_parameters 174
_refine_ls_number_reflns 4118
_refine_ls_number_restraints 0
_refine_ls_restrained_S_all 1.037
_refine_ls_R_factor_all 0.0441
_refine_ls_R_factor_gt 0.0338
_refine_ls_shift/su_max 0.001
_refine_ls_shift/su_mean 0.000
_refine_ls_structure_factor_coef Fsqd
_refine_ls_weighting_details 'w=1/[\s^2^(Fo^2^)+(0.0466P)^2^+0.6575P] where P=(Fo^2^+2Fc^2^)/3'
_refine_ls_weighting_scheme calc
_refine_ls_wR_factor_gt 0.0882
_refine_ls_wR_factor_ref 0.0931
_reflns_number_gt 3502
_reflns_number_total 4118
_reflns_threshold_expression 'I > 2\s(I)'
_cod_data_source_file d1nj02469h2.cif
_cod_data_source_block rs030
_cod_depositor_comments
;
The following automatic conversions were performed:

data item '_exptl_absorpt_correction_type' value 'Multi-Scan' was
changed to 'multi-scan' in accordance with the
/home/data/users/saulius/crontab/automatic-downloads/rss-feeds/RSC/lib/dictionaries/cif_core.dic
dictionary named 'cif_core.dic' version 2.4.2 last updated on
2011-04-26.

Automatic conversion script
Id: cif_fix_values 7556 2019-12-06 15:28:31Z antanas 

 Adding full bibliography for 7060813--7060817.cif.
;
_cod_database_code 7060815

loop_
_space_group_symop_operation_xyz
'x, y, z'
'-x, -y, -z'

loop_
_atom_site_type_symbol
_atom_site_label
_atom_site_fract_x
_atom_site_fract_y
_atom_site_fract_z
_atom_site_U_iso_or_equiv
_atom_site_adp_type
_atom_site_calc_flag
_atom_site_refinement_flags_adp
_atom_site_refinement_flags_occupancy
_atom_site_refinement_flags_posn
_atom_site_occupancy
_atom_site_disorder_assembly
_atom_site_disorder_group
Br Br1 0.35696(3) 0.54006(3) 0.34113(2) 0.03288(9) Uani d . . . 1 . .
S S1 0.27268(7) 0.12919(6) 0.72674(5) 0.01995(11) Uani d . . . 1 . .
O O1 -0.0906(2) 0.6867(2) 0.80818(19) 0.0364(4) Uani d . . . 1 . .
O O2 0.1170(2) 0.1446(2) 0.79588(17) 0.0275(3) Uani d . . . 1 . .
O O3 0.3639(2) -0.0119(2) 0.64267(17) 0.0282(3) Uani d . . . 1 . .
N N1 0.2094(2) 0.3082(2) 0.63074(16) 0.0193(3) Uani d . . . 1 . .
C C1 0.3076(3) 0.3040(3) 0.5208(2) 0.0214(4) Uani d . . . 1 . .
H H1 0.388402 0.203095 0.477573 0.026 Uiso calc U . R 1 . .
C C2 0.2669(3) 0.4711(3) 0.4861(2) 0.0227(4) Uani d . . . 1 . .
C C3 0.1453(3) 0.5855(3) 0.5764(2) 0.0220(4) Uani d . . . 1 . .
C C4 0.1124(3) 0.4822(3) 0.6675(2) 0.0203(4) Uani d . . . 1 . .
C C5 -0.0085(3) 0.5359(3) 0.7778(2) 0.0261(4) Uani d . . . 1 . .
H H5 -0.024014 0.449498 0.828344 0.031 Uiso calc U . R 1 . .
C C6 0.0711(4) 0.7788(3) 0.5702(3) 0.0324(5) Uani d . . . 1 . .
H H6A -0.042608 0.829916 0.617699 0.049 Uiso calc U . R 1 . .
H H6B 0.052063 0.818908 0.480663 0.049 Uiso calc U . R 1 . .
H H6C 0.155142 0.814361 0.608235 0.049 Uiso calc U . R 1 . .
C C7 0.4218(3) 0.1499(3) 0.8304(2) 0.0199(4) Uani d . . . 1 . .
C C8 0.5969(3) 0.0991(3) 0.7883(2) 0.0253(4) Uani d . . . 1 . .
H H8 0.637117 0.045376 0.707923 0.03 Uiso calc U . R 1 . .
C C9 0.7111(3) 0.1288(3) 0.8666(2) 0.0281(5) Uani d . . . 1 . .
H H9 0.831433 0.093607 0.839771 0.034 Uiso calc U . R 1 . .
C C10 0.6524(3) 0.2092(3) 0.9836(2) 0.0276(5) Uani d . . . 1 . .
C C11 0.4774(3) 0.2522(3) 1.0251(2) 0.0273(4) Uani d . . . 1 . .
H H11 0.437993 0.302226 1.106683 0.033 Uiso calc U . R 1 . .
C C12 0.3610(3) 0.2230(3) 0.9493(2) 0.0230(4) Uani d . . . 1 . .
H H12 0.242535 0.25221 0.97793 0.028 Uiso calc U . R 1 . .
C C13 0.7742(4) 0.2510(4) 1.0643(3) 0.0388(6) Uani d . . . 1 . .
H H13A 0.747376 0.240104 1.155115 0.058 Uiso calc U . R 1 . .
H H13B 0.756031 0.369979 1.044932 0.058 Uiso calc U . R 1 . .
H H13C 0.898319 0.170162 1.045215 0.058 Uiso calc U . R 1 . .

loop_
_atom_site_aniso_label
_atom_site_aniso_U_11
_atom_site_aniso_U_22
_atom_site_aniso_U_33
_atom_site_aniso_U_12
_atom_site_aniso_U_13
_atom_site_aniso_U_23
Br1 0.04077(15) 0.04694(16) 0.02425(12) -0.03161(13) -0.00552(9) 0.00614(9)
S1 0.0175(2) 0.0189(2) 0.0259(2) -0.01017(18) -0.00011(18) -0.00081(18)
O1 0.0276(9) 0.0334(9) 0.0465(11) -0.0111(7) 0.0070(8) -0.0171(8)
O2 0.0212(7) 0.0302(8) 0.0366(9) -0.0168(7) 0.0016(6) 0.0029(7)
O3 0.0278(8) 0.0202(7) 0.0372(9) -0.0107(6) 0.0008(7) -0.0068(6)
N1 0.0186(8) 0.0192(8) 0.0210(8) -0.0089(6) -0.0015(6) -0.0011(6)
C1 0.0203(9) 0.0245(10) 0.0209(9) -0.0108(8) -0.0026(7) -0.0028(7)
C2 0.0250(10) 0.0286(11) 0.0207(9) -0.0173(9) -0.0051(8) 0.0019(8)
C3 0.0207(9) 0.0224(10) 0.0264(10) -0.0123(8) -0.0082(8) -0.0006(8)
C4 0.0165(9) 0.0204(9) 0.0247(9) -0.0084(7) -0.0035(7) -0.0039(7)
C5 0.0184(9) 0.0301(11) 0.0297(11) -0.0101(9) -0.0007(8) -0.0071(9)
C6 0.0364(13) 0.0221(11) 0.0404(13) -0.0139(10) -0.0087(10) -0.0004(9)
C7 0.0175(9) 0.0202(9) 0.0240(9) -0.0104(7) -0.0021(7) 0.0033(7)
C8 0.0201(10) 0.0281(11) 0.0281(10) -0.0112(8) 0.0018(8) 0.0031(8)
C9 0.0203(10) 0.0333(12) 0.0345(12) -0.0156(9) -0.0041(8) 0.0099(9)
C10 0.0292(11) 0.0239(10) 0.0332(11) -0.0148(9) -0.0141(9) 0.0115(8)
C11 0.0306(11) 0.0225(10) 0.0261(10) -0.0091(9) -0.0069(9) 0.0018(8)
C12 0.0201(9) 0.0207(10) 0.0259(10) -0.0071(8) -0.0011(8) 0.0017(8)
C13 0.0419(14) 0.0365(14) 0.0470(15) -0.0250(12) -0.0248(12) 0.0137(11)

loop_
_atom_type_symbol
_atom_type_description
_atom_type_scat_dispersion_real
_atom_type_scat_dispersion_imag
_atom_type_scat_source
C C 0.0033 0.0016 'International Tables Vol C Tables 4.2.6.8 and 6.1.1.4'
H H 0.0000 0.0000 'International Tables Vol C Tables 4.2.6.8 and 6.1.1.4'
Br Br -0.2901 2.4595 'International Tables Vol C Tables 4.2.6.8 and 6.1.1.4'
N N 0.0061 0.0033 'International Tables Vol C Tables 4.2.6.8 and 6.1.1.4'
O O 0.0106 0.0060 'International Tables Vol C Tables 4.2.6.8 and 6.1.1.4'
S S 0.1246 0.1234 'International Tables Vol C Tables 4.2.6.8 and 6.1.1.4'

loop_
_geom_angle_atom_site_label_1
_geom_angle_atom_site_label_2
_geom_angle_atom_site_label_3
_geom_angle_site_symmetry_1
_geom_angle_site_symmetry_3
_geom_angle
_geom_angle_publ_flag
O2 S1 O3 . . 120.36(10) ?
O2 S1 N1 . . 106.55(9) ?
O3 S1 N1 . . 104.36(10) ?
O2 S1 C7 . . 110.09(10) ?
O3 S1 C7 . . 110.64(10) ?
N1 S1 C7 . . 103.20(9) ?
C1 N1 C4 . . 108.66(17) ?
C1 N1 S1 . . 119.87(15) ?
C4 N1 S1 . . 126.88(15) ?
C2 C1 N1 . . 107.37(19) ?
C2 C1 H1 . . 126.3 ?
N1 C1 H1 . . 126.3 ?
C1 C2 C3 . . 109.88(19) ?
C1 C2 Br1 . . 125.20(17) ?
C3 C2 Br1 . . 124.92(16) ?
C4 C3 C2 . . 106.31(18) ?
C4 C3 C6 . . 128.5(2) ?
C2 C3 C6 . . 125.2(2) ?
C3 C4 N1 . . 107.70(18) ?
C3 C4 C5 . . 128.4(2) ?
N1 C4 C5 . . 123.81(19) ?
O1 C5 C4 . . 122.8(2) ?
O1 C5 H5 . . 118.6 ?
C4 C5 H5 . . 118.6 ?
C3 C6 H6A . . 109.5 ?
C3 C6 H6B . . 109.5 ?
H6A C6 H6B . . 109.5 ?
C3 C6 H6C . . 109.5 ?
H6A C6 H6C . . 109.5 ?
H6B C6 H6C . . 109.5 ?
C12 C7 C8 . . 122.1(2) ?
C12 C7 S1 . . 119.34(16) ?
C8 C7 S1 . . 118.53(17) ?
C9 C8 C7 . . 118.4(2) ?
C9 C8 H8 . . 120.8 ?
C7 C8 H8 . . 120.8 ?
C8 C9 C10 . . 121.0(2) ?
C8 C9 H9 . . 119.5 ?
C10 C9 H9 . . 119.5 ?
C9 C10 C11 . . 118.9(2) ?
C9 C10 C13 . . 120.7(2) ?
C11 C10 C13 . . 120.4(2) ?
C12 C11 C10 . . 121.2(2) ?
C12 C11 H11 . . 119.4 ?
C10 C11 H11 . . 119.4 ?
C11 C12 C7 . . 118.3(2) ?
C11 C12 H12 . . 120.8 ?
C7 C12 H12 . . 120.8 ?
C10 C13 H13A . . 109.5 ?
C10 C13 H13B . . 109.5 ?
H13A C13 H13B . . 109.5 ?
C10 C13 H13C . . 109.5 ?
H13A C13 H13C . . 109.5 ?
H13B C13 H13C . . 109.5 ?

loop_
_geom_bond_atom_site_label_1
_geom_bond_atom_site_label_2
_geom_bond_site_symmetry_2
_geom_bond_distance
_geom_bond_publ_flag
Br1 C2 . 1.866(2) ?
S1 O2 . 1.4259(16) ?
S1 O3 . 1.4267(16) ?
S1 N1 . 1.6935(18) ?
S1 C7 . 1.748(2) ?
O1 C5 . 1.216(3) ?
N1 C1 . 1.383(3) ?
N1 C4 . 1.411(3) ?
C1 C2 . 1.361(3) ?
C1 H1 . 0.95 ?
C2 C3 . 1.418(3) ?
C3 C4 . 1.384(3) ?
C3 C6 . 1.495(3) ?
C4 C5 . 1.455(3) ?
C5 H5 . 0.95 ?
C6 H6A . 0.98 ?
C6 H6B . 0.98 ?
C6 H6C . 0.98 ?
C7 C12 . 1.388(3) ?
C7 C8 . 1.392(3) ?
C8 C9 . 1.388(3) ?
C8 H8 . 0.95 ?
C9 C10 . 1.391(4) ?
C9 H9 . 0.95 ?
C10 C11 . 1.400(3) ?
C10 C13 . 1.508(3) ?
C11 C12 . 1.384(3) ?
C11 H11 . 0.95 ?
C12 H12 . 0.95 ?
C13 H13A . 0.98 ?
C13 H13B . 0.98 ?
C13 H13C . 0.98 ?

loop_
_geom_torsion_atom_site_label_1
_geom_torsion_atom_site_label_2
_geom_torsion_atom_site_label_3
_geom_torsion_atom_site_label_4
_geom_torsion_site_symmetry_1
_geom_torsion_site_symmetry_2
_geom_torsion_site_symmetry_3
_geom_torsion_site_symmetry_4
_geom_torsion
_geom_torsion_publ_flag
O2 S1 N1 C1 . . . . -155.99(16) ?
O3 S1 N1 C1 . . . . -27.65(18) ?
C7 S1 N1 C1 . . . . 88.06(17) ?
O2 S1 N1 C4 . . . . 50.88(19) ?
O3 S1 N1 C4 . . . . 179.22(17) ?
C7 S1 N1 C4 . . . . -65.07(18) ?
C4 N1 C1 C2 . . . . -2.7(2) ?
S1 N1 C1 C2 . . . . -160.30(15) ?
N1 C1 C2 C3 . . . . 1.8(2) ?
N1 C1 C2 Br1 . . . . -177.96(14) ?
C1 C2 C3 C4 . . . . -0.2(2) ?
Br1 C2 C3 C4 . . . . 179.57(15) ?
C1 C2 C3 C6 . . . . 179.8(2) ?
Br1 C2 C3 C6 . . . . -0.4(3) ?
C2 C3 C4 N1 . . . . -1.4(2) ?
C6 C3 C4 N1 . . . . 178.5(2) ?
C2 C3 C4 C5 . . . . -177.3(2) ?
C6 C3 C4 C5 . . . . 2.7(4) ?
C1 N1 C4 C3 . . . . 2.6(2) ?
S1 N1 C4 C3 . . . . 158.16(15) ?
C1 N1 C4 C5 . . . . 178.70(19) ?
S1 N1 C4 C5 . . . . -25.7(3) ?
C3 C4 C5 O1 . . . . -5.0(4) ?
N1 C4 C5 O1 . . . . 179.8(2) ?
O2 S1 C7 C12 . . . . -17.5(2) ?
O3 S1 C7 C12 . . . . -152.97(17) ?
N1 S1 C7 C12 . . . . 95.89(17) ?
O2 S1 C7 C8 . . . . 165.22(17) ?
O3 S1 C7 C8 . . . . 29.8(2) ?
N1 S1 C7 C8 . . . . -81.37(18) ?
C12 C7 C8 C9 . . . . -2.4(3) ?
S1 C7 C8 C9 . . . . 174.82(17) ?
C7 C8 C9 C10 . . . . -0.8(3) ?
C8 C9 C10 C11 . . . . 3.3(3) ?
C8 C9 C10 C13 . . . . -176.2(2) ?
C9 C10 C11 C12 . . . . -2.9(3) ?
C13 C10 C11 C12 . . . . 176.6(2) ?
C10 C11 C12 C7 . . . . -0.1(3) ?
C8 C7 C12 C11 . . . . 2.8(3) ?
S1 C7 C12 C11 . . . . -174.38(16) ?
